data_4131243
loop_
_publ_author_name
'Kuss-Petermann, Martin'
'Orazietti, Margherita'
'Neuburger, Markus'
'Hamm, Peter'
'Wenger, Oliver S.'

_publ_section_title
;
 Intramolecular Light-Driven Accumulation of Reduction Equivalents by
 Proton-Coupled Electron Transfer.
;
_journal_issue 14
_journal_name_full 'Journal of the American Chemical Society'
_journal_page_first 5225
_journal_page_last 5232
_journal_paper_doi 10.1021/jacs.7b01605
_journal_volume 139
_journal_year 2017
_chemical_formula_moiety 'C84 H79 N7 O4 Ru, 0.6(C7 H8), 0.2(C H Cl3), 2(N O3)'
_chemical_formula_sum 'C88.4 H84 Cl0.6 N9 O10 Ru'
_chemical_formula_weight 1554.83
_space_group_IT_number 2
_space_group_name_Hall '-P 1'
_space_group_name_H-M_alt 'P -1'
_symmetry_cell_setting triclinic
_symmetry_space_group_name_Hall '-P 1'
_symmetry_space_group_name_H-M 'P -1'
_atom_sites_solution_hydrogens difmap
_atom_sites_solution_primary other
_cell_angle_alpha 110.132(4)
_cell_angle_beta 91.240(4)
_cell_angle_gamma 106.843(4)
_cell_formula_units_Z 2
_cell_length_a 14.8148(9)
_cell_length_b 17.1489(10)
_cell_length_c 17.8927(10)
_cell_measurement_reflns_used 3688
_cell_measurement_temperature 123
_cell_measurement_theta_max 63
_cell_measurement_theta_min 3
_cell_volume 4047.5(4)
_computing_cell_refinement 'Apex2 (Bruker AXS, 2006)'
_computing_data_collection 'Apex2 (Bruker AXS, 2006)'
_computing_data_reduction 'Apex2 (Bruker AXS, 2006)'
_computing_molecular_graphics 'CAMERON (Watkin et al., 1996)'
_computing_publication_material 'CRYSTALS (Betteridge et al., 2003)'
_computing_structure_refinement 'CRYSTALS (Betteridge et al., 2003)'
_computing_structure_solution 'Superflip (Palatinus & Chapuis, 2007)'
_diffrn_ambient_temperature 123
_diffrn_measured_fraction_theta_full 0.984
_diffrn_measured_fraction_theta_max 0.958
_diffrn_measurement_device Area
_diffrn_measurement_device_type 'Bruker Kappa Apex2'
_diffrn_measurement_method '\f & \w scans'
_diffrn_radiation_monochromator graphite
_diffrn_radiation_type 'Cu K\a'
_diffrn_radiation_wavelength 1.54180
_diffrn_reflns_av_R_equivalents 0.066
_diffrn_reflns_limit_h_max 17
_diffrn_reflns_limit_h_min -17
_diffrn_reflns_limit_k_max 20
_diffrn_reflns_limit_k_min -18
_diffrn_reflns_limit_l_max 21
_diffrn_reflns_limit_l_min -20
_diffrn_reflns_number 42055
_diffrn_reflns_theta_full 66.500
_diffrn_reflns_theta_max 68.560
_diffrn_reflns_theta_min 3.536
_diffrn_standards_number 0
_exptl_absorpt_coefficient_mu 2.265
_exptl_absorpt_correction_T_max 0.96
_exptl_absorpt_correction_T_min 0.89
_exptl_absorpt_correction_type multi-scan
_exptl_absorpt_process_details 'SADABS (Siemens, 1996)'
_exptl_crystal_colour orange
_exptl_crystal_density_diffrn 1.276
_exptl_crystal_density_method 'not measured'
_exptl_crystal_description needle
_exptl_crystal_F_000 1623.200
_exptl_crystal_recrystallization_method
; 
 
;
_exptl_crystal_size_max 0.220
_exptl_crystal_size_mid 0.050
_exptl_crystal_size_min 0.020
_refine_diff_density_max 1.97
_refine_diff_density_min -1.02
_refine_ls_extinction_method None
_refine_ls_goodness_of_fit_ref 1.0222
_refine_ls_hydrogen_treatment constr
_refine_ls_matrix_type full
_refine_ls_number_parameters 1173
_refine_ls_number_reflns 14241
_refine_ls_number_restraints 370
_refine_ls_R_factor_all 0.0998
_refine_ls_R_factor_gt 0.0674
_refine_ls_shift/su_max 0.0013667
_refine_ls_shift/su_mean 0.0000480
_refine_ls_structure_factor_coef Fsqd
_refine_ls_weighting_details
;
 Method, part 1, Chebychev polynomial, (Watkin, 1994, Prince, 1982) 
 [weight] = 1.0/[A~0~*T~0~(x)+A~1~*T~1~(x) ... +A~n-1~]*T~n-1~(x)] 
 where A~i~ are the Chebychev coefficients listed below and x= Fcalc/Fmax 
 Method = Robust Weighting (Prince, 1982) 
 W = [weight] * [1-(deltaF/6*sigmaF)^2^]^2^ 
 A~i~ are: 
 5.11 6.74 1.94 
;
_refine_ls_weighting_scheme calc
_refine_ls_wR_factor_all 0.2090
_refine_ls_wR_factor_gt 0.1781
_refine_ls_wR_factor_ref 0.2088
_reflns_limit_h_max 17
_reflns_limit_h_min -17
_reflns_limit_k_max 19
_reflns_limit_k_min -20
_reflns_limit_l_max 21
_reflns_limit_l_min 0
_reflns_number_gt 9377
_reflns_number_total 14302
_reflns_threshold_expression I>2.0\s(I)
_oxford_diffrn_Wilson_B_factor 0.00
_oxford_diffrn_Wilson_scale 0.00
_oxford_refine_ls_r_factor_ref 0.0998
_oxford_refine_ls_scale 0.11133(4)
_oxford_reflns_number_all 14243
_oxford_reflns_threshold_expression_ref I>-3.0\s(I)
_cod_data_source_file ja7b01605_si_002.cif
_cod_data_source_block 1
_cod_depositor_comments
;
The following automatic conversions were performed:

data item '_atom_sites_solution_primary' value 'Other' was changed to
'other' in accordance with the
/home/saulius/struct/COD-crude-data/automatic-downloads/DataCite-retrospective/ACS/depositions/lib/dictionaries/cif_core.dic
dictionary named 'cif_core.dic' version 2.4.2 last updated on
2011-04-26.

Automatic conversion script
Id: cif_fix_values 6909 2019-04-08 15:41:33Z antanas 
;
_cod_original_cell_volume 4047.5(2)
_cod_original_formula_sum 'C88.40 H84.00 Cl0.60 N9 O10 Ru1'
_cod_database_code 4131243

loop_
_symmetry_equiv_pos_as_xyz
x,y,z
-x,-y,-z

loop_
_atom_site_label
_atom_site_type_symbol
_atom_site_fract_x
_atom_site_fract_y
_atom_site_fract_z
_atom_site_U_iso_or_equiv
_atom_site_occupancy
_atom_site_adp_type
_atom_site_refinement_flags_posn
_atom_site_refinement_flags_adp
_atom_site_refinement_flags_occupancy
_atom_site_disorder_assembly
_atom_site_disorder_group
Ru1 Ru 0.24153(3) 0.04204(2) 0.30863(2) 0.0478 1.0000 Uani . . . . .
N1 N 0.3389(5) 0.1651(3) 0.3608(3) 0.0740 1.0000 Uani . . . . .
N2 N 0.3571(3) 0.0121(3) 0.3423(3) 0.0542 1.0000 Uani . . . . .
N3 N 0.1852(3) 0.0571(2) 0.4144(2) 0.0481 1.0000 Uani . . . . .
N4 N 0.1311(4) 0.0840(3) 0.2893(3) 0.0630 1.0000 Uani . . . . .
N5 N 0.2884(3) 0.0203(3) 0.1985(2) 0.0488 1.0000 Uani . . . . .
N6 N 0.1540(3) -0.0845(2) 0.2439(2) 0.0427 1.0000 Uani . . . . .
N7 N -0.2713(3) -0.3977(3) 0.3605(3) 0.0620 1.0000 Uani D U . . .
O1 O 0.7478(3) 0.2600(2) -0.2088(2) 0.0619 1.0000 Uani . . . . .
O2 O 0.9381(4) 0.5721(3) 0.0149(3) 0.0902 1.0000 Uani . . . . .
O3 O -0.2349(7) -0.6812(4) 0.4275(4) 0.1486 1.0000 Uani . . . . .
C1 C 0.3216(7) 0.2399(4) 0.3673(5) 0.1023 1.0000 Uani . . . . .
C2 C 0.3932(12) 0.3189(6) 0.3941(7) 0.1440 1.0000 Uani . . . . .
C3 C 0.4823(14) 0.3224(7) 0.4128(7) 0.1758 1.0000 Uani . . . . .
C4 C 0.5023(8) 0.2469(6) 0.4090(5) 0.1191 1.0000 Uani . . . . .
C5 C 0.4290(6) 0.1678(4) 0.3841(4) 0.0807 1.0000 Uani . . . . .
C6 C 0.4382(4) 0.0833(4) 0.3772(3) 0.0696 1.0000 Uani . . . . .
C7 C 0.5189(5) 0.0717(6) 0.4028(4) 0.0941 1.0000 Uani . . . . .
C8 C 0.5212(5) -0.0119(6) 0.3945(5) 0.0929 1.0000 Uani . . . . .
C9 C 0.4404(5) -0.0810(5) 0.3596(4) 0.0798 1.0000 Uani . . . . .
C10 C 0.3605(4) -0.0673(4) 0.3331(3) 0.0586 1.0000 Uani . . . . .
C11 C 0.2195(4) 0.0414(3) 0.4756(3) 0.0526 1.0000 Uani . . . . .
C12 C 0.1807(5) 0.0563(4) 0.5475(3) 0.0644 1.0000 Uani . . . . .
C13 C 0.1063(5) 0.0895(4) 0.5553(4) 0.0691 1.0000 Uani . . . . .
C14 C 0.0698(5) 0.1042(4) 0.4927(3) 0.0637 1.0000 Uani . . . . .
C15 C 0.1099(4) 0.0883(3) 0.4220(3) 0.0569 1.0000 Uani . . . . .
C16 C 0.0778(4) 0.1004(4) 0.3504(3) 0.0604 1.0000 Uani . . . . .
C17 C 0.0017(6) 0.1295(5) 0.3433(4) 0.0808 1.0000 Uani . . . . .
C18 C -0.0213(6) 0.1409(6) 0.2739(5) 0.0924 1.0000 Uani . . . . .
C19 C 0.0303(6) 0.1222(5) 0.2118(4) 0.0888 1.0000 Uani . . . . .
C20 C 0.1035(6) 0.0925(5) 0.2208(4) 0.0787 1.0000 Uani . . . . .
C21 C 0.3626(4) 0.0757(3) 0.1809(3) 0.0550 1.0000 Uani . . . . .
C22 C 0.3978(4) 0.0548(3) 0.1084(3) 0.0539 1.0000 Uani . . . . .
C23 C 0.3528(4) -0.0283(3) 0.0509(3) 0.0551 1.0000 Uani . . . . .
C24 C 0.2755(4) -0.0847(3) 0.0666(3) 0.0522 1.0000 Uani . . . . .
C25 C 0.2457(4) -0.0598(3) 0.1419(3) 0.0461 1.0000 Uani . . . . .
C26 C 0.1660(3) -0.1158(3) 0.1658(3) 0.0452 1.0000 Uani . . . . .
C27 C 0.1055(4) -0.1957(3) 0.1137(3) 0.0493 1.0000 Uani . . . . .
C28 C 0.0320(4) -0.2432(3) 0.1421(3) 0.0492 1.0000 Uani . . . . .
C29 C 0.0183(3) -0.2117(3) 0.2220(3) 0.0450 1.0000 Uani . . . . .
C30 C 0.0824(3) -0.1323(3) 0.2710(3) 0.0444 1.0000 Uani . . . . .
C31 C 0.4758(4) 0.1217(3) 0.0906(3) 0.0544 1.0000 Uani . . . . .
C32 C 0.5664(4) 0.1626(4) 0.1365(3) 0.0586 1.0000 Uani . . . . .
C33 C 0.6313(4) 0.2237(4) 0.1129(3) 0.0574 1.0000 Uani . . . . .
C34 C 0.6098(4) 0.2458(4) 0.0481(3) 0.0576 1.0000 Uani . . . . .
C35 C 0.5191(4) 0.2060(4) 0.0043(4) 0.0615 1.0000 Uani . . . . .
C36 C 0.4550(4) 0.1453(4) 0.0274(3) 0.0596 1.0000 Uani . . . . .
C37 C 0.6849(4) 0.3100(3) 0.0256(3) 0.0525 1.0000 Uani . . . . .
C38 C 0.7068(4) 0.2908(3) -0.0519(3) 0.0529 1.0000 Uani . . . . .
C39 C 0.7752(4) 0.3525(3) -0.0726(3) 0.0507 1.0000 Uani . . . . .
C40 C 0.7930(4) 0.3303(3) -0.1575(3) 0.0541 1.0000 Uani . . . . .
C41 C 0.8655(4) 0.3960(4) -0.1786(3) 0.0568 1.0000 Uani . . . . .
C42 C 0.8861(4) 0.3773(4) -0.2570(4) 0.0615 1.0000 Uani . . . . .
C43 C 0.9532(5) 0.4396(5) -0.2763(5) 0.0725 1.0000 Uani . . . . .
C44 C 1.0010(5) 0.5199(5) -0.2190(5) 0.0788 1.0000 Uani . . . . .
C45 C 0.9826(4) 0.5397(4) -0.1413(4) 0.0686 1.0000 Uani . . . . .
C46 C 0.9149(4) 0.4788(3) -0.1204(4) 0.0585 1.0000 Uani . . . . .
C47 C 0.8952(4) 0.5000(4) -0.0362(4) 0.0624 1.0000 Uani . . . . .
C48 C 0.8227(4) 0.4349(3) -0.0147(3) 0.0557 1.0000 Uani . . . . .
C49 C 0.8010(4) 0.4532(4) 0.0633(4) 0.0631 1.0000 Uani . . . . .
C50 C 0.7322(4) 0.3933(4) 0.0834(3) 0.0629 1.0000 Uani . . . . .
C51 C 0.5988(5) 0.1361(4) 0.2013(3) 0.0658 1.0000 Uani . . . . .
C52 C 0.6476(5) 0.0654(4) 0.1677(4) 0.0719 1.0000 Uani . . . . .
C53 C 0.6791(6) 0.0289(5) 0.2251(4) 0.0842 1.0000 Uani . . . . .
C54 C 0.7425(6) -0.0260(6) 0.1905(5) 0.0880 1.0000 Uani . . . . .
C55 C 0.7784(7) -0.0669(6) 0.2454(5) 0.1033 1.0000 Uani . . . . .
C56 C 0.6955(8) -0.1395(7) 0.2586(6) 0.1159 1.0000 Uani . . . . .
C57 C 0.4836(4) 0.2326(4) -0.0609(4) 0.0670 1.0000 Uani . . . . .
C58 C 0.4243(5) 0.2897(5) -0.0320(5) 0.0837 1.0000 Uani . . . . .
C59 C 0.4723(5) 0.3748(5) 0.0370(5) 0.0857 1.0000 Uani . . . . .
C60 C 0.4129(6) 0.4375(6) 0.0622(6) 0.0972 1.0000 Uani . . . . .
C61 C 0.4607(8) 0.5204(7) 0.1327(5) 0.1069 1.0000 Uani . . . . .
C62 C 0.4051(10) 0.5828(8) 0.1581(7) 0.1404 1.0000 Uani . . . . .
C63 C -0.0595(3) -0.2612(3) 0.2561(3) 0.0470 1.0000 Uani . . . . .
C64 C -0.1543(4) -0.3001(3) 0.2162(3) 0.0527 1.0000 Uani . . . . .
C65 C -0.2211(4) -0.3441(4) 0.2536(3) 0.0562 1.0000 Uani . . . . .
C66 C -0.1987(4) -0.3525(3) 0.3253(3) 0.0540 1.0000 Uani . . . . .
C67 C -0.1050(3) -0.3135(3) 0.3644(3) 0.0477 1.0000 Uani . . . . .
C68 C -0.0388(3) -0.2697(3) 0.3282(3) 0.0455 1.0000 Uani . . . . .
C69 C -0.1855(4) -0.2943(4) 0.1397(4) 0.0669 1.0000 Uani . . . . .
C70 C -0.0780(4) -0.3205(4) 0.4430(3) 0.0589 1.0000 Uani . . . . .
C71 C -0.2626(4) -0.4714(4) 0.3754(4) 0.0654 1.0000 Uani . . . . .
C72 C -0.2911(6) -0.4851(4) 0.4432(5) 0.0994 1.0000 Uani . . . . .
C73 C -0.2784(8) -0.5548(5) 0.4597(6) 0.1196 1.0000 Uani . . . . .
C74 C -0.2386(7) -0.6115(5) 0.4083(5) 0.0972 1.0000 Uani . . . . .
C75 C -0.2100(5) -0.5988(4) 0.3400(4) 0.0721 1.0000 Uani . . . . .
C76 C -0.2232(4) -0.5278(3) 0.3236(4) 0.0599 1.0000 Uani . . . . .
C77 C -0.1761(8) -0.7283(5) 0.3873(5) 0.1055 1.0000 Uani . . . . .
C78 C -0.3529(5) -0.3648(5) 0.3676(10) 0.0534 0.581(9) Uani D U P 1 1
C79 C -0.3384(6) -0.2752(6) 0.4001(9) 0.0589 0.581(9) Uani D U P 1 1
C80 C -0.4151(5) -0.2422(5) 0.4117(6) 0.0598 0.581(9) Uani D U P 1 1
C81 C -0.5075(5) -0.2981(5) 0.3964(7) 0.0597 0.581(9) Uani D U P 1 1
C82 C -0.5238(5) -0.3879(6) 0.3675(10) 0.0569 0.581(9) Uani D U P 1 1
C83 C -0.4472(5) -0.4213(5) 0.3527(6) 0.0573 0.581(9) Uani D U P 1 1
C84 C -0.6743(7) -0.3156(9) 0.3853(14) 0.0727 0.581(9) Uani D U P 1 1
O4 O -0.5792(5) -0.2624(5) 0.4094(5) 0.0717 0.581(9) Uani D U P 1 1
C178 C -0.3615(6) -0.3888(7) 0.3731(14) 0.0520 0.419(9) Uani D U P 1 2
C179 C -0.4395(6) -0.4624(7) 0.3614(9) 0.0577 0.419(9) Uani D U P 1 2
C180 C -0.5294(6) -0.4529(7) 0.3661(9) 0.0625 0.419(9) Uani D U P 1 2
C181 C -0.5403(7) -0.3713(7) 0.3818(18) 0.0625 0.419(9) Uani D U P 1 2
C182 C -0.4610(7) -0.2988(7) 0.3897(9) 0.0576 0.419(9) Uani D U P 1 2
C183 C -0.3716(7) -0.3083(7) 0.3855(12) 0.0604 0.419(9) Uani D U P 1 2
C184 C -0.6484(14) -0.2876(12) 0.395(2) 0.0809 0.419(9) Uani D U P 1 2
O104 O -0.6296(6) -0.3647(7) 0.3885(7) 0.0751 0.419(9) Uani D U P 1 2
N8 N 0.1253(4) -0.2237(4) -0.1280(3) 0.0723 1.0000 Uani . . . . .
O5 O 0.1292(5) -0.1427(4) -0.0957(4) 0.1149 1.0000 Uani . . . . .
O6 O 0.1221(4) -0.2562(4) -0.2010(3) 0.0914 1.0000 Uani . . . . .
O7 O 0.1345(3) -0.2613(3) -0.0833(2) 0.0680 1.0000 Uani . . . . .
N9 N 0.2024(4) -0.1404(3) 0.4862(3) 0.0625 1.0000 Uani . . . . .
O8 O 0.1954(4) -0.1696(4) 0.4086(3) 0.1003 1.0000 Uani . . . . .
O9 O 0.1265(4) -0.1520(4) 0.5092(4) 0.1038 1.0000 Uani . . . . .
O10 O 0.2766(4) -0.1043(4) 0.5261(5) 0.1222 1.0000 Uani . . . . .
C85 C 0.2093(10) 0.4287(16) 0.3470(10) 0.2654 0.2000 Uani D U . . .
Cl1 Cl 0.2477(14) 0.3393(19) 0.3361(15) 0.2654 0.2000 Uani D U . . .
Cl2 Cl 0.2165(13) 0.451(2) 0.2587(15) 0.2660 0.2000 Uani D U . . .
Cl3 Cl 0.0918(12) 0.405(2) 0.3666(14) 0.2631 0.2000 Uani D U . . .
C87 C 0.3094(13) 0.2578(13) 0.1554(11) 0.0813 0.307(6) Uani D U P 2 1
C88 C 0.2241(11) 0.2111(9) 0.0933(10) 0.0735 0.307(6) Uani D U P 2 1
C89 C 0.2053(12) 0.1258(10) 0.0469(12) 0.0724 0.307(6) Uani D U P 2 1
C90 C 0.1248(12) 0.0824(9) -0.0069(10) 0.0780 0.307(6) Uani D U P 2 1
C91 C 0.0678(15) 0.1269(12) -0.0194(14) 0.0823 0.307(6) Uani D U P 2 1
C92 C 0.0847(12) 0.2119(12) 0.0282(11) 0.0770 0.307(6) Uani D U P 2 1
C93 C 0.1647(11) 0.2548(10) 0.0822(11) 0.0748 0.307(6) Uani D U P 2 1
C187 C 0.0621(17) 0.0910(14) -0.0303(16) 0.0908 0.293(6) Uani D U P 2 2
C188 C 0.1291(10) 0.1676(9) 0.0330(9) 0.0708 0.293(6) Uani D U P 2 2
C189 C 0.1046(12) 0.2415(12) 0.0677(12) 0.0775 0.293(6) Uani D U P 2 2
C190 C 0.1632(12) 0.3098(10) 0.1300(11) 0.0754 0.293(6) Uani D U P 2 2
C191 C 0.2447(13) 0.3029(11) 0.1594(11) 0.0833 0.293(6) Uani D U P 2 2
C192 C 0.2691(12) 0.2294(12) 0.1238(13) 0.0765 0.293(6) Uani D U P 2 2
C193 C 0.2060(13) 0.1589(11) 0.0670(12) 0.0699 0.293(6) Uani D U P 2 2
H11 H 0.2598 0.2370 0.3525 0.1264 1.0000 Uiso R . . . .
H21 H 0.3815 0.3709 0.4002 0.1761 1.0000 Uiso R . . . .
H31 H 0.5318 0.3749 0.4282 0.1991 1.0000 Uiso R . . . .
H41 H 0.5632 0.2469 0.4231 0.1454 1.0000 Uiso R . . . .
H71 H 0.5736 0.1208 0.4259 0.1143 1.0000 Uiso R . . . .
H81 H 0.5767 -0.0210 0.4118 0.1125 1.0000 Uiso R . . . .
H91 H 0.4389 -0.1377 0.3544 0.0933 1.0000 Uiso R . . . .
H101 H 0.3057 -0.1156 0.3081 0.0744 1.0000 Uiso R . . . .
H111 H 0.2720 0.0197 0.4697 0.0674 1.0000 Uiso R . . . .
H121 H 0.2064 0.0450 0.5895 0.0803 1.0000 Uiso R . . . .
H131 H 0.0801 0.1010 0.6037 0.0859 1.0000 Uiso R . . . .
H141 H 0.0183 0.1260 0.4973 0.0804 1.0000 Uiso R . . . .
H171 H -0.0329 0.1412 0.3862 0.0983 1.0000 Uiso R . . . .
H181 H -0.0720 0.1622 0.2690 0.1161 1.0000 Uiso R . . . .
H191 H 0.0152 0.1290 0.1649 0.1052 1.0000 Uiso R . . . .
H201 H 0.1387 0.0789 0.1786 0.0944 1.0000 Uiso R . . . .
H211 H 0.3911 0.1319 0.2198 0.0663 1.0000 Uiso R . . . .
H231 H 0.3752 -0.0450 0.0009 0.0673 1.0000 Uiso R . . . .
H241 H 0.2427 -0.1397 0.0268 0.0673 1.0000 Uiso R . . . .
H271 H 0.1141 -0.2167 0.0593 0.0613 1.0000 Uiso R . . . .
H281 H -0.0086 -0.2977 0.1074 0.0622 1.0000 Uiso R . . . .
H301 H 0.0759 -0.1099 0.3255 0.0544 1.0000 Uiso R . . . .
H331 H 0.6925 0.2521 0.1423 0.0724 1.0000 Uiso R . . . .
H361 H 0.3933 0.1177 -0.0017 0.0756 1.0000 Uiso R . . . .
H381 H 0.6753 0.2341 -0.0914 0.0662 1.0000 Uiso R . . . .
H421 H 0.8538 0.3213 -0.2965 0.0804 1.0000 Uiso R . . . .
H431 H 0.9666 0.4267 -0.3292 0.0893 1.0000 Uiso R . . . .
H441 H 1.0473 0.5619 -0.2327 0.0901 1.0000 Uiso R . . . .
H451 H 1.0160 0.5945 -0.1010 0.0873 1.0000 Uiso R . . . .
H491 H 0.8330 0.5085 0.1026 0.0784 1.0000 Uiso R . . . .
H501 H 0.7166 0.4077 0.1363 0.0773 1.0000 Uiso R . . . .
H512 H 0.6441 0.1880 0.2420 0.0812 1.0000 Uiso R . . . .
H511 H 0.5445 0.1129 0.2262 0.0810 1.0000 Uiso R . . . .
H521 H 0.7053 0.0926 0.1483 0.0942 1.0000 Uiso R . . . .
H522 H 0.6038 0.0168 0.1232 0.0944 1.0000 Uiso R . . . .
H531 H 0.7128 0.0782 0.2742 0.1102 1.0000 Uiso R . . . .
H532 H 0.6221 -0.0093 0.2374 0.1102 1.0000 Uiso R . . . .
H542 H 0.7968 0.0125 0.1769 0.1173 1.0000 Uiso R . . . .
H541 H 0.7061 -0.0743 0.1419 0.1171 1.0000 Uiso R . . . .
H551 H 0.8272 -0.0933 0.2209 0.1468 1.0000 Uiso R . . . .
H552 H 0.8066 -0.0205 0.2962 0.1471 1.0000 Uiso R . . . .
H561 H 0.7193 -0.1644 0.2932 0.2021 1.0000 Uiso R . . . .
H562 H 0.6645 -0.1855 0.2069 0.2021 1.0000 Uiso R . . . .
H563 H 0.6503 -0.1109 0.2840 0.2022 1.0000 Uiso R . . . .
H571 H 0.5384 0.2639 -0.0806 0.0863 1.0000 Uiso R . . . .
H572 H 0.4463 0.1781 -0.1053 0.0863 1.0000 Uiso R . . . .
H582 H 0.4050 0.3054 -0.0763 0.1064 1.0000 Uiso R . . . .
H581 H 0.3681 0.2573 -0.0140 0.1062 1.0000 Uiso R . . . .
H592 H 0.5312 0.4057 0.0209 0.1093 1.0000 Uiso R . . . .
H591 H 0.4882 0.3608 0.0838 0.1093 1.0000 Uiso R . . . .
H601 H 0.3981 0.4527 0.0164 0.1263 1.0000 Uiso R . . . .
H602 H 0.3545 0.4073 0.0784 0.1261 1.0000 Uiso R . . . .
H611 H 0.5184 0.5499 0.1153 0.1312 1.0000 Uiso R . . . .
H612 H 0.4769 0.5045 0.1776 0.1312 1.0000 Uiso R . . . .
H622 H 0.4401 0.6329 0.2055 0.2022 1.0000 Uiso R . . . .
H621 H 0.3954 0.6016 0.1143 0.2020 1.0000 Uiso R . . . .
H623 H 0.3448 0.5518 0.1694 0.2020 1.0000 Uiso R . . . .
H651 H -0.2842 -0.3701 0.2277 0.0724 1.0000 Uiso R . . . .
H681 H 0.0240 -0.2432 0.3549 0.0583 1.0000 Uiso R . . . .
H691 H -0.2524 -0.3000 0.1357 0.1059 1.0000 Uiso R . . . .
H693 H -0.1753 -0.3414 0.0946 0.1060 1.0000 Uiso R . . . .
H692 H -0.1504 -0.2382 0.1367 0.1058 1.0000 Uiso R . . . .
H701 H -0.0132 -0.2829 0.4651 0.0959 1.0000 Uiso R . . . .
H703 H -0.0828 -0.3804 0.4345 0.0959 1.0000 Uiso R . . . .
H702 H -0.1210 -0.3025 0.4807 0.0960 1.0000 Uiso R . . . .
H721 H -0.3180 -0.4462 0.4787 0.1140 1.0000 Uiso R . . . .
H731 H -0.2983 -0.5647 0.5054 0.1422 1.0000 Uiso R . . . .
H751 H -0.1818 -0.6366 0.3047 0.0881 1.0000 Uiso R . . . .
H761 H -0.2043 -0.5190 0.2767 0.0730 1.0000 Uiso R . . . .
H772 H -0.1739 -0.7699 0.4124 0.1621 1.0000 Uiso R . . . .
H771 H -0.2046 -0.7587 0.3315 0.1620 1.0000 Uiso R . . . .
H773 H -0.1135 -0.6892 0.3910 0.1621 1.0000 Uiso R . . . .
H791 H -0.2761 -0.2363 0.4121 0.0689 0.581(9) Uiso R . P 1 1
H801 H -0.4040 -0.1818 0.4303 0.0750 0.581(9) Uiso R . P 1 1
H821 H -0.5858 -0.4258 0.3583 0.0711 0.581(9) Uiso R . P 1 1
H831 H -0.4592 -0.4817 0.3317 0.0703 0.581(9) Uiso R . P 1 1
H842 H -0.7153 -0.2798 0.3880 0.1211 0.581(9) Uiso R . P 1 1
H841 H -0.6926 -0.3482 0.4199 0.1209 0.581(9) Uiso R . P 1 1
H843 H -0.6814 -0.3567 0.3309 0.1210 0.581(9) Uiso R . P 1 1
H1791 H -0.4315 -0.5170 0.3499 0.0711 0.419(9) Uiso R . P 1 2
H1801 H -0.5823 -0.5010 0.3609 0.0780 0.419(9) Uiso R . P 1 2
H1821 H -0.4689 -0.2446 0.3989 0.0801 0.419(9) Uiso R . P 1 2
H1831 H -0.3186 -0.2598 0.3934 0.0792 0.419(9) Uiso R . P 1 2
H1841 H -0.6976 -0.2799 0.4291 0.1191 0.419(9) Uiso R . P 1 2
H1842 H -0.5920 -0.2374 0.4170 0.1191 0.419(9) Uiso R . P 1 2
H1843 H -0.6698 -0.2930 0.3415 0.1191 0.419(9) Uiso R . P 1 2
H851 H 0.2427 0.4794 0.3920 0.2774 0.2000 Uiso R . . . .
H871 H 0.3122 0.3179 0.1811 0.1390 0.307(6) Uiso R . P 2 1
H872 H 0.3664 0.2560 0.1312 0.1391 0.307(6) Uiso R . P 2 1
H873 H 0.3051 0.2311 0.1949 0.1391 0.307(6) Uiso R . P 2 1
H891 H 0.2475 0.0964 0.0526 0.1021 0.307(6) Uiso R . P 2 1
H901 H 0.1100 0.0226 -0.0339 0.1040 0.307(6) Uiso R . P 2 1
H911 H 0.0161 0.0982 -0.0588 0.1051 0.307(6) Uiso R . P 2 1
H921 H 0.0421 0.2410 0.0227 0.1171 0.307(6) Uiso R . P 2 1
H931 H 0.1776 0.3143 0.1125 0.1109 0.307(6) Uiso R . P 2 1
H1871 H 0.0896 0.0452 -0.0471 0.1028 0.293(6) Uiso R . P 2 2
H1872 H 0.0471 0.1048 -0.0752 0.1028 0.293(6) Uiso R . P 2 2
H1873 H 0.0057 0.0728 -0.0081 0.1028 0.293(6) Uiso R . P 2 2
H1891 H 0.0496 0.2463 0.0464 0.0991 0.293(6) Uiso R . P 2 2
H1901 H 0.1458 0.3596 0.1540 0.0920 0.293(6) Uiso R . P 2 2
H1911 H 0.2852 0.3502 0.2013 0.0990 0.293(6) Uiso R . P 2 2
H1921 H 0.3262 0.2260 0.1429 0.1101 0.293(6) Uiso R . P 2 2
H1931 H 0.2179 0.1057 0.0492 0.1021 0.293(6) Uiso R . P 2 2

loop_
_atom_site_aniso_label
_atom_site_aniso_U_11
_atom_site_aniso_U_22
_atom_site_aniso_U_33
_atom_site_aniso_U_23
_atom_site_aniso_U_13
_atom_site_aniso_U_12
Ru1 0.0598(2) 0.04146(19) 0.0469(2) 0.02031(15) 0.02387(16) 0.01693(15)
N1 0.108(4) 0.043(2) 0.058(3) 0.016(2) 0.047(3) 0.005(3)
N2 0.061(3) 0.051(2) 0.047(2) 0.0164(18) 0.0177(19) 0.014(2)
N3 0.063(2) 0.042(2) 0.046(2) 0.0207(17) 0.0215(18) 0.0197(18)
N4 0.089(3) 0.063(3) 0.058(3) 0.030(2) 0.026(2) 0.043(3)
N5 0.061(2) 0.046(2) 0.048(2) 0.0245(18) 0.0207(18) 0.0198(18)
N6 0.046(2) 0.044(2) 0.047(2) 0.0228(17) 0.0159(16) 0.0189(16)
N7 0.049(2) 0.064(3) 0.080(3) 0.033(2) 0.028(2) 0.020(2)
O1 0.075(2) 0.051(2) 0.054(2) 0.0185(17) 0.0132(18) 0.0128(18)
O2 0.099(3) 0.057(3) 0.086(3) 0.014(2) 0.024(3) -0.005(2)
O3 0.267(9) 0.095(4) 0.144(6) 0.080(4) 0.145(6) 0.093(5)
C1 0.172(8) 0.043(3) 0.091(5) 0.028(3) 0.086(5) 0.024(4)
C2 0.242(15) 0.044(4) 0.115(8) 0.021(4) 0.109(10) 0.004(7)
C3 0.278(18) 0.062(6) 0.096(7) 0.004(5) 0.092(11) -0.056(9)
C4 0.152(8) 0.083(6) 0.068(4) 0.018(4) 0.030(5) -0.031(5)
C5 0.095(5) 0.065(4) 0.054(3) 0.015(3) 0.033(3) -0.008(3)
C6 0.061(4) 0.072(4) 0.051(3) 0.017(3) 0.011(3) -0.009(3)
C7 0.069(4) 0.104(6) 0.070(4) 0.023(4) -0.003(3) -0.017(4)
C8 0.063(4) 0.112(6) 0.088(5) 0.035(5) 0.000(4) 0.008(4)
C9 0.062(4) 0.100(5) 0.085(5) 0.037(4) 0.009(3) 0.033(4)
C10 0.055(3) 0.060(3) 0.061(3) 0.020(3) 0.013(2) 0.020(2)
C11 0.064(3) 0.049(3) 0.052(3) 0.023(2) 0.016(2) 0.023(2)
C12 0.090(4) 0.068(3) 0.052(3) 0.031(3) 0.023(3) 0.037(3)
C13 0.088(4) 0.070(4) 0.056(3) 0.024(3) 0.039(3) 0.031(3)
C14 0.080(4) 0.065(3) 0.058(3) 0.023(3) 0.027(3) 0.038(3)
C15 0.072(3) 0.051(3) 0.057(3) 0.023(2) 0.025(3) 0.026(2)
C16 0.079(4) 0.064(3) 0.056(3) 0.028(3) 0.027(3) 0.039(3)
C17 0.105(5) 0.092(5) 0.070(4) 0.032(4) 0.032(4) 0.064(4)
C18 0.121(6) 0.109(6) 0.080(5) 0.042(4) 0.023(4) 0.074(5)
C19 0.127(6) 0.111(6) 0.073(4) 0.057(4) 0.035(4) 0.073(5)
C20 0.129(6) 0.088(4) 0.057(3) 0.044(3) 0.034(4) 0.066(4)
C21 0.069(3) 0.047(3) 0.056(3) 0.027(2) 0.027(3) 0.018(2)
C22 0.065(3) 0.054(3) 0.055(3) 0.031(2) 0.025(2) 0.022(2)
C23 0.071(3) 0.056(3) 0.049(3) 0.027(2) 0.027(2) 0.023(3)
C24 0.065(3) 0.053(3) 0.043(3) 0.024(2) 0.020(2) 0.019(2)
C25 0.055(3) 0.047(2) 0.044(2) 0.021(2) 0.016(2) 0.022(2)
C26 0.051(3) 0.050(3) 0.045(2) 0.023(2) 0.014(2) 0.022(2)
C27 0.058(3) 0.051(3) 0.043(2) 0.019(2) 0.012(2) 0.020(2)
C28 0.050(3) 0.053(3) 0.046(3) 0.020(2) 0.007(2) 0.015(2)
C29 0.048(2) 0.048(2) 0.047(2) 0.022(2) 0.015(2) 0.021(2)
C30 0.043(2) 0.050(3) 0.047(2) 0.025(2) 0.0143(19) 0.017(2)
C31 0.064(3) 0.055(3) 0.052(3) 0.028(2) 0.022(2) 0.019(2)
C32 0.072(4) 0.060(3) 0.052(3) 0.027(2) 0.024(3) 0.023(3)
C33 0.063(3) 0.057(3) 0.056(3) 0.027(2) 0.020(2) 0.017(2)
C34 0.066(3) 0.054(3) 0.057(3) 0.025(2) 0.020(3) 0.018(2)
C35 0.069(4) 0.061(3) 0.066(3) 0.037(3) 0.019(3) 0.019(3)
C36 0.064(3) 0.062(3) 0.061(3) 0.033(3) 0.022(3) 0.019(3)
C37 0.059(3) 0.051(3) 0.054(3) 0.026(2) 0.016(2) 0.018(2)
C38 0.058(3) 0.046(3) 0.055(3) 0.022(2) 0.013(2) 0.013(2)
C39 0.060(3) 0.045(3) 0.053(3) 0.025(2) 0.014(2) 0.015(2)
C40 0.060(3) 0.050(3) 0.057(3) 0.022(2) 0.015(2) 0.022(2)
C41 0.058(3) 0.059(3) 0.067(3) 0.034(3) 0.023(3) 0.026(2)
C42 0.066(3) 0.072(3) 0.066(3) 0.037(3) 0.023(3) 0.036(3)
C43 0.079(4) 0.080(4) 0.091(5) 0.056(4) 0.043(4) 0.042(3)
C44 0.071(4) 0.088(5) 0.111(6) 0.068(4) 0.046(4) 0.032(4)
C45 0.064(3) 0.066(3) 0.088(4) 0.045(3) 0.021(3) 0.018(3)
C46 0.056(3) 0.049(3) 0.074(4) 0.031(3) 0.018(3) 0.013(2)
C47 0.065(3) 0.048(3) 0.069(3) 0.023(3) 0.013(3) 0.008(2)
C48 0.064(3) 0.048(3) 0.056(3) 0.022(2) 0.007(2) 0.014(2)
C49 0.068(3) 0.051(3) 0.060(3) 0.013(2) 0.009(3) 0.012(3)
C50 0.078(4) 0.057(3) 0.054(3) 0.024(2) 0.018(3) 0.018(3)
C51 0.074(4) 0.072(4) 0.052(3) 0.031(3) 0.016(3) 0.014(3)
C52 0.082(4) 0.077(4) 0.066(4) 0.035(3) 0.018(3) 0.029(3)
C53 0.120(6) 0.085(5) 0.059(4) 0.039(3) 0.017(4) 0.034(4)
C54 0.110(6) 0.097(5) 0.075(4) 0.043(4) 0.025(4) 0.044(5)
C55 0.134(7) 0.107(6) 0.083(5) 0.059(5) 0.002(5) 0.030(5)
C56 0.162(9) 0.112(7) 0.094(6) 0.053(5) 0.021(6) 0.056(7)
C57 0.065(3) 0.070(4) 0.076(4) 0.046(3) 0.010(3) 0.013(3)
C58 0.075(4) 0.092(5) 0.108(6) 0.064(5) 0.019(4) 0.027(4)
C59 0.084(5) 0.092(5) 0.110(6) 0.060(5) 0.035(4) 0.041(4)
C60 0.103(6) 0.102(6) 0.121(7) 0.066(5) 0.037(5) 0.051(5)
C61 0.152(8) 0.130(7) 0.082(5) 0.050(5) 0.035(5) 0.091(7)
C62 0.220(12) 0.178(10) 0.125(8) 0.103(8) 0.095(8) 0.150(10)
C63 0.045(2) 0.048(3) 0.051(3) 0.020(2) 0.011(2) 0.018(2)
C64 0.046(3) 0.055(3) 0.062(3) 0.022(2) 0.008(2) 0.021(2)
C65 0.044(3) 0.057(3) 0.066(3) 0.020(3) 0.005(2) 0.017(2)
C66 0.048(3) 0.052(3) 0.069(3) 0.028(2) 0.022(2) 0.019(2)
C67 0.045(2) 0.047(2) 0.050(3) 0.019(2) 0.011(2) 0.012(2)
C68 0.042(2) 0.047(2) 0.051(3) 0.021(2) 0.008(2) 0.015(2)
C69 0.054(3) 0.083(4) 0.070(4) 0.034(3) 0.004(3) 0.024(3)
C70 0.065(3) 0.057(3) 0.061(3) 0.032(3) 0.016(3) 0.015(2)
C71 0.067(3) 0.046(3) 0.079(4) 0.024(3) 0.035(3) 0.008(2)
C72 0.134(7) 0.061(4) 0.113(6) 0.039(4) 0.089(5) 0.030(4)
C73 0.194(10) 0.072(5) 0.123(7) 0.060(5) 0.112(7) 0.053(5)
C74 0.141(7) 0.060(4) 0.114(6) 0.054(4) 0.076(5) 0.036(4)
C75 0.080(4) 0.055(3) 0.075(4) 0.020(3) 0.036(3) 0.016(3)
C76 0.062(3) 0.052(3) 0.065(3) 0.026(3) 0.024(3) 0.011(2)
C77 0.170(9) 0.086(5) 0.099(6) 0.057(5) 0.063(6) 0.066(6)
C78 0.043(4) 0.065(5) 0.063(6) 0.038(6) 0.028(4) 0.014(3)
C79 0.046(5) 0.065(5) 0.072(7) 0.031(6) 0.016(5) 0.020(4)
C80 0.054(4) 0.058(5) 0.074(6) 0.029(5) 0.018(4) 0.022(4)
C81 0.047(4) 0.077(5) 0.066(5) 0.032(4) 0.017(5) 0.028(4)
C82 0.038(4) 0.077(6) 0.064(7) 0.038(6) 0.018(4) 0.015(4)
C83 0.048(4) 0.062(6) 0.070(6) 0.033(5) 0.021(4) 0.018(4)
C84 0.051(5) 0.109(9) 0.075(8) 0.043(8) 0.021(6) 0.038(5)
O4 0.057(4) 0.083(5) 0.093(5) 0.042(4) 0.016(4) 0.037(3)
C178 0.042(5) 0.072(6) 0.055(7) 0.043(7) 0.019(5) 0.013(5)
C179 0.053(5) 0.061(7) 0.070(7) 0.039(6) 0.020(5) 0.015(5)
C180 0.053(6) 0.068(7) 0.082(8) 0.049(6) 0.017(6) 0.017(5)
C181 0.053(6) 0.073(7) 0.076(9) 0.039(7) 0.024(7) 0.028(5)
C182 0.065(7) 0.056(7) 0.064(7) 0.029(6) 0.026(7) 0.027(6)
C183 0.057(7) 0.072(8) 0.062(8) 0.035(7) 0.026(7) 0.021(7)
C184 0.071(12) 0.092(10) 0.104(13) 0.046(11) 0.031(12) 0.046(10)
O104 0.065(5) 0.094(7) 0.099(7) 0.058(6) 0.037(5) 0.043(5)
N8 0.085(4) 0.093(4) 0.063(3) 0.039(3) 0.020(3) 0.050(3)
O5 0.143(5) 0.085(4) 0.120(5) 0.037(3) -0.004(4) 0.044(4)
O6 0.119(4) 0.122(4) 0.057(3) 0.038(3) 0.025(3) 0.064(3)
O7 0.087(3) 0.065(2) 0.057(2) 0.0330(19) 0.013(2) 0.018(2)
N9 0.067(3) 0.063(3) 0.076(3) 0.038(2) 0.032(3) 0.029(2)
O8 0.105(4) 0.119(4) 0.078(3) 0.037(3) 0.023(3) 0.036(3)
O9 0.064(3) 0.101(4) 0.160(6) 0.060(4) 0.039(3) 0.029(3)
O10 0.069(3) 0.099(4) 0.194(7) 0.071(4) -0.044(4) 0.003(3)
C85 0.141(8) 0.49(3) 0.231(14) 0.255(18) 0.009(9) 0.048(13)
Cl1 0.141(8) 0.49(3) 0.231(14) 0.255(18) 0.009(9) 0.048(13)
Cl2 0.142(8) 0.49(3) 0.231(14) 0.255(18) 0.010(9) 0.048(13)
Cl3 0.141(8) 0.49(3) 0.229(14) 0.259(18) 0.008(9) 0.049(13)
C87 0.084(9) 0.117(11) 0.082(10) 0.063(8) 0.043(7) 0.056(9)
C88 0.084(7) 0.108(8) 0.073(8) 0.062(7) 0.043(6) 0.058(7)
C89 0.073(7) 0.112(9) 0.074(8) 0.058(7) 0.050(6) 0.058(7)
C90 0.083(8) 0.108(9) 0.073(8) 0.047(7) 0.045(6) 0.055(7)
C91 0.101(9) 0.103(9) 0.082(9) 0.063(7) 0.035(7) 0.053(8)
C92 0.086(8) 0.112(9) 0.074(9) 0.056(7) 0.040(7) 0.062(8)
C93 0.079(8) 0.098(9) 0.082(9) 0.047(7) 0.044(7) 0.058(7)
C187 0.092(10) 0.117(12) 0.087(10) 0.052(9) 0.043(8) 0.049(9)
C188 0.082(7) 0.103(8) 0.074(8) 0.068(6) 0.046(6) 0.053(7)
C189 0.077(8) 0.115(9) 0.080(9) 0.056(7) 0.046(7) 0.062(7)
C190 0.084(8) 0.103(9) 0.081(8) 0.055(7) 0.044(6) 0.064(7)
C191 0.094(9) 0.106(9) 0.088(9) 0.059(7) 0.032(7) 0.058(8)
C192 0.085(9) 0.110(9) 0.079(9) 0.062(7) 0.042(7) 0.061(8)
C193 0.079(8) 0.098(9) 0.079(9) 0.061(8) 0.050(7) 0.059(8)

loop_
_atom_type_symbol
_atom_type_scat_dispersion_real
_atom_type_scat_dispersion_imag
_atom_type_scat_Cromer_Mann_a1
_atom_type_scat_Cromer_Mann_b1
_atom_type_scat_Cromer_Mann_a2
_atom_type_scat_Cromer_Mann_b2
_atom_type_scat_Cromer_Mann_a3
_atom_type_scat_Cromer_Mann_b3
_atom_type_scat_Cromer_Mann_a4
_atom_type_scat_Cromer_Mann_b4
_atom_type_scat_Cromer_Mann_c
_atom_type_scat_source
C 0.0181 0.0091 2.3100 20.8439 1.0200 10.2075 1.5886 0.5687 0.8650 51.6512 0.2156 'International Tables Vol C 4.2.6.8 and 6.1.1.4'
H 0.0000 0.0000 0.4930 10.5109 0.3229 26.1257 0.1402 3.1424 0.0408 57.7998 0.0030 'International Tables Vol C 4.2.6.8 and 6.1.1.4'
Cl 0.3639 0.7018 11.4604 0.0104 7.1964 1.1662 6.2556 18.5194 1.6455 47.7784 -9.5574 'International Tables Vol C 4.2.6.8 and 6.1.1.4'
N 0.0311 0.0180 12.2126 0.0057 3.1322 9.8933 2.0125 28.9975 1.1663 0.5826 -11.5290 'International Tables Vol C 4.2.6.8 and 6.1.1.4'
O 0.0492 0.0322 3.0485 13.2771 2.2868 5.7011 1.5463 0.3239 0.8670 32.9089 0.2508 'International Tables Vol C 4.2.6.8 and 6.1.1.4'
Ru 0.0552 3.2960 19.2674 0.8085 12.9182 8.4347 4.8634 24.7997 1.5676 94.2928 5.3787 'International Tables Vol C 4.2.6.8 and 6.1.1.4'

loop_
_geom_angle_atom_site_label_1
_geom_angle_atom_site_label_2
_geom_angle_atom_site_label_3
_geom_angle
_geom_angle_publ_flag
N1 Ru1 N2 79.3(2) yes
N1 Ru1 N3 89.87(17) yes
N2 Ru1 N3 96.12(17) yes
N1 Ru1 N4 95.5(2) yes
N2 Ru1 N4 172.72(18) yes
N3 Ru1 N4 78.72(18) yes
N1 Ru1 N5 93.99(17) yes
N2 Ru1 N5 86.30(17) yes
N3 Ru1 N5 175.77(17) yes
N4 Ru1 N5 99.17(18) yes
N1 Ru1 N6 172.52(16) yes
N2 Ru1 N6 98.29(16) yes
N3 Ru1 N6 97.44(15) yes
N4 Ru1 N6 87.55(18) yes
N5 Ru1 N6 78.75(15) yes
Ru1 N1 C1 124.6(6) yes
Ru1 N1 C5 115.6(4) yes
C1 N1 C5 119.7(6) yes
Ru1 N2 C6 114.9(4) yes
Ru1 N2 C10 126.5(4) yes
C6 N2 C10 118.6(5) yes
Ru1 N3 C11 124.5(3) yes
Ru1 N3 C15 116.1(3) yes
C11 N3 C15 119.3(4) yes
Ru1 N4 C16 116.0(4) yes
Ru1 N4 C20 126.2(4) yes
C16 N4 C20 117.7(5) yes
Ru1 N5 C21 125.6(3) yes
Ru1 N5 C25 115.7(3) yes
C21 N5 C25 118.4(4) yes
Ru1 N6 C26 114.7(3) yes
Ru1 N6 C30 125.8(3) yes
C26 N6 C30 119.1(4) yes
C66 N7 C71 119.5(4) yes
C66 N7 C78 111.8(6) yes
C71 N7 C78 128.3(6) yes
C66 N7 C71 119.5(4) yes
C66 N7 C178 128.9(7) yes
C71 N7 C178 110.9(6) yes
C74 O3 C77 117.1(6) yes
N1 C1 C2 121.3(11) yes
N1 C1 H11 118.5 no
C2 C1 H11 120.2 no
C1 C2 C3 120.0(12) yes
C1 C2 H21 121.8 no
C3 C2 H21 118.2 no
C2 C3 C4 120.2(10) yes
C2 C3 H31 120.7 no
C4 C3 H31 119.1 no
C3 C4 C5 119.3(12) yes
C3 C4 H41 122.8 no
C5 C4 H41 117.9 no
C4 C5 N1 119.3(9) yes
C4 C5 C6 126.0(9) yes
N1 C5 C6 114.7(5) yes
C5 C6 N2 115.2(6) yes
C5 C6 C7 124.5(6) yes
N2 C6 C7 120.3(7) yes
C6 C7 C8 120.7(6) yes
C6 C7 H71 119.1 no
C8 C7 H71 120.3 no
C7 C8 C9 117.9(7) yes
C7 C8 H81 121.7 no
C9 C8 H81 120.3 no
C8 C9 C10 119.9(8) yes
C8 C9 H91 120.2 no
C10 C9 H91 119.9 no
C9 C10 N2 122.6(6) yes
C9 C10 H101 119.1 no
N2 C10 H101 118.4 no
N3 C11 C12 122.1(5) yes
N3 C11 H111 118.7 no
C12 C11 H111 119.2 no
C11 C12 C13 118.2(5) yes
C11 C12 H121 120.3 no
C13 C12 H121 121.5 no
C12 C13 C14 120.1(5) yes
C12 C13 H131 119.6 no
C14 C13 H131 120.4 no
C13 C14 C15 120.0(5) yes
C13 C14 H141 120.6 no
C15 C14 H141 119.4 no
C14 C15 N3 120.2(5) yes
C14 C15 C16 125.8(5) yes
N3 C15 C16 114.0(4) yes
C15 C16 N4 115.1(5) yes
C15 C16 C17 124.5(5) yes
N4 C16 C17 120.3(6) yes
C16 C17 C18 120.0(6) yes
C16 C17 H171 118.6 no
C18 C17 H171 121.4 no
C17 C18 C19 119.8(7) yes
C17 C18 H181 120.5 no
C19 C18 H181 119.7 no
C18 C19 C20 118.3(6) yes
C18 C19 H191 120.6 no
C20 C19 H191 121.1 no
C19 C20 N4 123.7(6) yes
C19 C20 H201 119.0 no
N4 C20 H201 117.2 no
N5 C21 C22 123.6(5) yes
N5 C21 H211 118.2 no
C22 C21 H211 118.1 no
C21 C22 C23 117.0(5) yes
C21 C22 C31 120.8(5) yes
C23 C22 C31 122.0(5) yes
C22 C23 C24 120.4(5) yes
C22 C23 H231 119.4 no
C24 C23 H231 120.3 no
C23 C24 C25 119.2(5) yes
C23 C24 H241 120.5 no
C25 C24 H241 120.2 no
C24 C25 N5 121.3(4) yes
C24 C25 C26 123.7(4) yes
N5 C25 C26 115.0(4) yes
C25 C26 N6 115.3(4) yes
C25 C26 C27 124.0(4) yes
N6 C26 C27 120.7(4) yes
C26 C27 C28 119.4(5) yes
C26 C27 H271 120.1 no
C28 C27 H271 120.5 no
C27 C28 C29 120.6(5) yes
C27 C28 H281 119.9 no
C29 C28 H281 119.5 no
C28 C29 C30 117.0(4) yes
C28 C29 C63 122.7(4) yes
C30 C29 C63 120.4(4) yes
C29 C30 N6 123.2(4) yes
C29 C30 H301 119.0 no
N6 C30 H301 117.8 no
C22 C31 C32 123.2(5) yes
C22 C31 C36 117.3(5) yes
C32 C31 C36 119.5(5) yes
C31 C32 C33 116.6(5) yes
C31 C32 C51 123.5(5) yes
C33 C32 C51 119.5(5) yes
C32 C33 C34 123.3(6) yes
C32 C33 H331 118.5 no
C34 C33 H331 118.2 no
C33 C34 C35 119.4(5) yes
C33 C34 C37 119.5(5) yes
C35 C34 C37 121.1(5) yes
C34 C35 C36 117.4(5) yes
C34 C35 C57 124.1(5) yes
C36 C35 C57 118.2(5) yes
C31 C36 C35 123.9(6) yes
C31 C36 H361 117.8 no
C35 C36 H361 118.4 no
C34 C37 C38 121.5(5) yes
C34 C37 C50 119.7(5) yes
C38 C37 C50 118.8(5) yes
C37 C38 C39 120.8(5) yes
C37 C38 H381 119.1 no
C39 C38 H381 120.1 no
C38 C39 C40 118.8(5) yes
C38 C39 C48 120.3(5) yes
C40 C39 C48 120.8(5) yes
C39 C40 O1 120.8(5) yes
C39 C40 C41 118.3(5) yes
O1 C40 C41 120.8(5) yes
C40 C41 C42 120.3(5) yes
C40 C41 C46 121.2(5) yes
C42 C41 C46 118.6(5) yes
C41 C42 C43 119.8(6) yes
C41 C42 H421 119.2 no
C43 C42 H421 121.0 no
C42 C43 C44 121.1(6) yes
C42 C43 H431 119.4 no
C44 C43 H431 119.5 no
C43 C44 C45 120.2(6) yes
C43 C44 H441 120.4 no
C45 C44 H441 119.3 no
C44 C45 C46 119.9(6) yes
C44 C45 H451 121.0 no
C46 C45 H451 119.0 no
C41 C46 C45 120.4(6) yes
C41 C46 C47 119.6(5) yes
C45 C46 C47 120.0(5) yes
C46 C47 O2 119.9(5) yes
C46 C47 C48 119.5(5) yes
O2 C47 C48 120.5(6) yes
C47 C48 C39 120.4(5) yes
C47 C48 C49 121.1(5) yes
C39 C48 C49 118.5(5) yes
C48 C49 C50 121.4(5) yes
C48 C49 H491 119.0 no
C50 C49 H491 119.6 no
C37 C50 C49 120.2(5) yes
C37 C50 H501 119.5 no
C49 C50 H501 120.2 no
C32 C51 C52 111.4(5) yes
C32 C51 H512 108.2 no
C52 C51 H512 109.2 no
C32 C51 H511 110.1 no
C52 C51 H511 108.6 no
H512 C51 H511 109.2 no
C51 C52 C53 117.3(6) yes
C51 C52 H521 106.6 no
C53 C52 H521 106.3 no
C51 C52 H522 108.0 no
C53 C52 H522 108.2 no
H521 C52 H522 110.3 no
C52 C53 C54 112.6(6) yes
C52 C53 H531 107.9 no
C54 C53 H531 110.2 no
C52 C53 H532 108.6 no
C54 C53 H532 107.5 no
H531 C53 H532 110.1 no
C53 C54 C55 116.3(6) yes
C53 C54 H542 105.8 no
C55 C54 H542 109.6 no
C53 C54 H541 107.4 no
C55 C54 H541 107.3 no
H542 C54 H541 110.4 no
C54 C55 C56 111.7(8) yes
C54 C55 H551 109.9 no
C56 C55 H551 108.6 no
C54 C55 H552 107.5 no
C56 C55 H552 109.8 no
H551 C55 H552 109.4 no
C55 C56 H561 110.5 no
C55 C56 H562 110.2 no
H561 C56 H562 110.3 no
C55 C56 H563 106.1 no
H561 C56 H563 110.2 no
H562 C56 H563 109.5 no
C35 C57 C58 112.7(6) yes
C35 C57 H571 109.2 no
C58 C57 H571 108.4 no
C35 C57 H572 107.4 no
C58 C57 H572 109.8 no
H571 C57 H572 109.4 no
C57 C58 C59 115.3(6) yes
C57 C58 H582 108.6 no
C59 C58 H582 106.4 no
C57 C58 H581 108.3 no
C59 C58 H581 107.5 no
H582 C58 H581 110.7 no
C58 C59 C60 115.0(7) yes
C58 C59 H592 108.0 no
C60 C59 H592 107.4 no
C58 C59 H591 108.0 no
C60 C59 H591 108.5 no
H592 C59 H591 109.8 no
C59 C60 C61 114.1(7) yes
C59 C60 H601 109.0 no
C61 C60 H601 108.9 no
C59 C60 H602 107.8 no
C61 C60 H602 106.5 no
H601 C60 H602 110.5 no
C60 C61 C62 115.3(9) yes
C60 C61 H611 105.4 no
C62 C61 H611 107.1 no
C60 C61 H612 108.2 no
C62 C61 H612 110.3 no
H611 C61 H612 110.4 no
C61 C62 H622 109.4 no
C61 C62 H621 108.4 no
H622 C62 H621 110.4 no
C61 C62 H623 107.4 no
H622 C62 H623 111.0 no
H621 C62 H623 110.2 no
C29 C63 C64 121.7(5) yes
C29 C63 C68 119.5(4) yes
C64 C63 C68 118.9(5) yes
C63 C64 C65 116.8(5) yes
C63 C64 C69 123.9(5) yes
C65 C64 C69 119.3(5) yes
C64 C65 C66 123.4(5) yes
C64 C65 H651 117.4 no
C66 C65 H651 119.2 no
N7 C66 C65 120.2(5) yes
N7 C66 C67 120.3(5) yes
C65 C66 C67 119.5(5) yes
C66 C67 C68 117.6(5) yes
C66 C67 C70 121.0(5) yes
C68 C67 C70 121.3(4) yes
C63 C68 C67 123.9(5) yes
C63 C68 H681 118.8 no
C67 C68 H681 117.4 no
C64 C69 H691 109.9 no
C64 C69 H693 109.6 no
H691 C69 H693 108.9 no
C64 C69 H692 110.9 no
H691 C69 H692 108.3 no
H693 C69 H692 109.2 no
C67 C70 H701 109.6 no
C67 C70 H703 109.7 no
H701 C70 H703 109.6 no
C67 C70 H702 109.5 no
H701 C70 H702 109.4 no
H703 C70 H702 109.0 no
N7 C71 C72 120.0(5) yes
N7 C71 C76 120.6(5) yes
C72 C71 C76 119.3(6) yes
C71 C72 C73 120.0(6) yes
C71 C72 H721 119.2 no
C73 C72 H721 120.8 no
C72 C73 C74 121.0(7) yes
C72 C73 H731 120.2 no
C74 C73 H731 118.7 no
C73 C74 O3 116.3(6) yes
C73 C74 C75 119.7(7) yes
O3 C74 C75 123.9(6) yes
C74 C75 C76 119.0(6) yes
C74 C75 H751 120.5 no
C76 C75 H751 120.6 no
C75 C76 C71 121.0(5) yes
C75 C76 H761 119.5 no
C71 C76 H761 119.5 no
O3 C77 H772 107.6 no
O3 C77 H771 107.6 no
H772 C77 H771 110.6 no
O3 C77 H773 110.1 no
H772 C77 H773 110.7 no
H771 C77 H773 110.2 no
N7 C78 C79 120.0(5) yes
N7 C78 C83 121.9(5) yes
C79 C78 C83 117.5(6) yes
C78 C79 C80 121.2(6) yes
C78 C79 H791 119.1 no
C80 C79 H791 119.6 no
C79 C80 C81 120.7(5) yes
C79 C80 H801 119.9 no
C81 C80 H801 119.4 no
C80 C81 C82 119.2(5) yes
C80 C81 O4 118.2(5) yes
C82 C81 O4 122.5(5) yes
C81 C82 C83 120.2(5) yes
C81 C82 H821 119.6 no
C83 C82 H821 120.2 no
C78 C83 C82 121.0(5) yes
C78 C83 H831 119.6 no
C82 C83 H831 119.4 no
O4 C84 H842 110.1 no
O4 C84 H841 109.6 no
H842 C84 H841 109.4 no
O4 C84 H843 109.7 no
H842 C84 H843 109.7 no
H841 C84 H843 108.4 no
C84 O4 C81 120.6(6) yes
N7 C178 C179 120.0(6) yes
N7 C178 C183 117.5(6) yes
C179 C178 C183 121.8(6) yes
C178 C179 C180 118.7(6) yes
C178 C179 H1791 120.4 no
C180 C179 H1791 120.9 no
C179 C180 C181 120.1(6) yes
C179 C180 H1801 119.9 no
C181 C180 H1801 119.9 no
C180 C181 C182 120.1(5) yes
C180 C181 O104 117.9(6) yes
C182 C181 O104 122.0(6) yes
C181 C182 C183 119.6(6) yes
C181 C182 H1821 119.8 no
C183 C182 H1821 120.6 no
C182 C183 C178 119.5(5) yes
C182 C183 H1831 119.9 no
C178 C183 H1831 120.6 no
O104 C184 H1841 110.1 no
O104 C184 H1842 111.3 no
H1841 C184 H1842 109.5 no
O104 C184 H1843 107.2 no
H1841 C184 H1843 109.9 no
H1842 C184 H1843 108.8 no
C184 O104 C181 121.4(8) yes
O5 N8 O6 119.0(6) yes
O5 N8 O7 117.6(6) yes
O6 N8 O7 123.0(6) yes
O8 N9 O9 112.1(6) yes
O8 N9 O10 121.2(6) yes
O9 N9 O10 126.6(7) yes
Cl1 C85 Cl2 109.47(10) yes
Cl1 C85 Cl3 109.45(10) yes
Cl2 C85 Cl3 109.50(10) yes
Cl1 C85 H851 113.3 no
Cl2 C85 H851 111.0 no
Cl3 C85 H851 104.0 no
C88 C87 H871 109.1 no
C88 C87 H872 110.4 no
H871 C87 H872 108.8 no
C88 C87 H873 109.8 no
H871 C87 H873 109.2 no
H872 C87 H873 109.4 no
C87 C88 C89 120.8(7) yes
C87 C88 C93 119.8(7) yes
C89 C88 C93 119.4(6) yes
C88 C89 C90 120.4(7) yes
C88 C89 H891 119.5 no
C90 C89 H891 120.1 no
C89 C90 C91 119.7(7) yes
C89 C90 H901 118.8 no
C91 C90 H901 121.5 no
C90 C91 C92 120.0(7) yes
C90 C91 H911 119.3 no
C92 C91 H911 120.6 no
C91 C92 C93 119.8(7) yes
C91 C92 H921 120.0 no
C93 C92 H921 120.3 no
C88 C93 C92 120.2(7) yes
C88 C93 H931 120.6 no
C92 C93 H931 119.2 no
C188 C187 H1871 109.1 no
C188 C187 H1872 111.4 no
H1871 C187 H1872 109.5 no
C188 C187 H1873 107.8 no
H1871 C187 H1873 109.5 no
H1872 C187 H1873 109.5 no
C187 C188 C189 120.0(7) yes
C187 C188 C193 119.4(7) yes
C189 C188 C193 119.4(7) yes
C188 C189 C190 120.1(7) yes
C188 C189 H1891 119.7 no
C190 C189 H1891 120.1 no
C189 C190 C191 119.6(7) yes
C189 C190 H1901 119.9 no
C191 C190 H1901 120.4 no
C190 C191 C192 119.9(7) yes
C190 C191 H1911 119.3 no
C192 C191 H1911 120.7 no
C191 C192 C193 119.6(7) yes
C191 C192 H1921 119.4 no
C193 C192 H1921 120.6 no
C192 C193 C188 119.8(7) yes
C192 C193 H1931 119.7 no
C188 C193 H1931 120.4 no

loop_
_geom_bond_atom_site_label_1
_geom_bond_atom_site_label_2
_geom_bond_distance
_geom_bond_publ_flag
Ru1 N1 2.056(5) yes
Ru1 N2 2.058(5) yes
Ru1 N3 2.049(4) yes
Ru1 N4 2.035(5) yes
Ru1 N5 2.052(4) yes
Ru1 N6 2.075(4) yes
N1 C1 1.347(9) yes
N1 C5 1.373(10) yes
N2 C6 1.385(7) yes
N2 C10 1.330(7) yes
N3 C11 1.336(7) yes
N3 C15 1.361(7) yes
N4 C16 1.361(7) yes
N4 C20 1.352(8) yes
N5 C21 1.351(6) yes
N5 C25 1.350(6) yes
N6 C26 1.350(6) yes
N6 C30 1.351(6) yes
N7 C66 1.428(6) yes
N7 C71 1.417(8) yes
N7 C78 1.465(7) yes
N7 C66 1.428(6) yes
N7 C71 1.417(8) yes
N7 C178 1.403(7) yes
O1 C40 1.220(6) yes
O2 C47 1.229(7) yes
O3 C74 1.369(9) yes
O3 C77 1.401(10) yes
C1 C2 1.375(13) yes
C1 H11 0.929 no
C2 C3 1.33(2) yes
C2 H21 0.927 no
C3 C4 1.39(2) yes
C3 H31 0.928 no
C4 C5 1.389(10) yes
C4 H41 0.931 no
C5 C6 1.459(11) yes
C6 C7 1.361(11) yes
C7 C8 1.400(12) yes
C7 H71 0.941 no
C8 C9 1.365(10) yes
C8 H81 0.946 no
C9 C10 1.377(9) yes
C9 H91 0.937 no
C10 H101 0.941 no
C11 C12 1.394(7) yes
C11 H111 0.948 no
C12 C13 1.369(9) yes
C12 H121 0.936 no
C13 C14 1.364(9) yes
C13 H131 0.939 no
C14 C15 1.384(8) yes
C14 H141 0.936 no
C15 C16 1.458(8) yes
C16 C17 1.377(9) yes
C17 C18 1.373(10) yes
C17 H171 0.930 no
C18 C19 1.362(10) yes
C18 H181 0.939 no
C19 C20 1.352(10) yes
C19 H191 0.918 no
C20 H201 0.929 no
C21 C22 1.377(7) yes
C21 H211 0.939 no
C22 C23 1.395(8) yes
C22 C31 1.500(7) yes
C23 C24 1.373(7) yes
C23 H231 0.940 no
C24 C25 1.390(7) yes
C24 H241 0.943 no
C25 C26 1.464(7) yes
C26 C27 1.387(7) yes
C27 C28 1.379(7) yes
C27 H271 0.939 no
C28 C29 1.386(7) yes
C28 H281 0.938 no
C29 C30 1.384(7) yes
C29 C63 1.497(7) yes
C30 H301 0.936 no
C31 C32 1.407(8) yes
C31 C36 1.382(8) yes
C32 C33 1.394(7) yes
C32 C51 1.499(8) yes
C33 C34 1.394(8) yes
C33 H331 0.940 no
C34 C35 1.392(8) yes
C34 C37 1.492(7) yes
C35 C36 1.378(7) yes
C35 C57 1.524(8) yes
C36 H361 0.942 no
C37 C38 1.380(7) yes
C37 C50 1.405(8) yes
C38 C39 1.394(7) yes
C38 H381 0.955 no
C39 C40 1.484(7) yes
C39 C48 1.396(7) yes
C40 C41 1.475(7) yes
C41 C42 1.388(8) yes
C41 C46 1.408(8) yes
C42 C43 1.380(8) yes
C42 H421 0.950 no
C43 C44 1.371(10) yes
C43 H431 0.936 no
C44 C45 1.367(10) yes
C44 H441 0.944 no
C45 C46 1.383(8) yes
C45 H451 0.947 no
C46 C47 1.481(8) yes
C47 C48 1.471(8) yes
C48 C49 1.388(8) yes
C49 C50 1.375(8) yes
C49 H491 0.941 no
C50 H501 0.943 no
C51 C52 1.542(9) yes
C51 H512 0.979 no
C51 H511 0.978 no
C52 C53 1.502(9) yes
C52 H521 0.981 no
C52 H522 0.978 no
C53 C54 1.513(11) yes
C53 H531 0.980 no
C53 H532 0.987 no
C54 C55 1.552(10) yes
C54 H542 0.977 no
C54 H541 0.979 no
C55 C56 1.563(13) yes
C55 H551 0.993 no
C55 H552 0.964 no
C56 H561 0.974 no
C56 H562 0.979 no
C56 H563 0.973 no
C57 C58 1.473(10) yes
C57 H571 0.980 no
C57 H572 0.990 no
C58 C59 1.510(11) yes
C58 H582 0.983 no
C58 H581 0.985 no
C59 C60 1.538(10) yes
C59 H592 0.986 no
C59 H591 0.988 no
C60 C61 1.503(13) yes
C60 H601 0.980 no
C60 H602 0.978 no
C61 C62 1.492(11) yes
C61 H611 0.976 no
C61 H612 0.978 no
C62 H622 0.973 no
C62 H621 0.966 no
C62 H623 0.964 no
C63 C64 1.419(7) yes
C63 C68 1.386(7) yes
C64 C65 1.393(8) yes
C64 C69 1.481(8) yes
C65 C66 1.382(8) yes
C65 H651 0.940 no
C66 C67 1.401(7) yes
C67 C68 1.372(7) yes
C67 C70 1.508(7) yes
C68 H681 0.942 no
C69 H691 0.965 no
C69 H693 0.977 no
C69 H692 0.972 no
C70 H701 0.971 no
C70 H703 0.966 no
C70 H702 0.972 no
C71 C72 1.367(9) yes
C71 C76 1.367(8) yes
C72 C73 1.385(11) yes
C72 H721 0.938 no
C73 C74 1.371(10) yes
C73 H731 0.929 no
C74 C75 1.368(9) yes
C75 C76 1.409(9) yes
C75 H751 0.938 no
C76 H761 0.938 no
C77 H772 0.971 no
C77 H771 0.970 no
C77 H773 0.960 no
C78 C79 1.391(8) yes
C78 C83 1.409(7) yes
C79 C80 1.398(8) yes
C79 H791 0.938 no
C80 C81 1.382(8) yes
C80 H801 0.935 no
C81 C82 1.389(8) yes
C81 O4 1.359(7) yes
C82 C83 1.403(8) yes
C82 H821 0.931 no
C83 H831 0.933 no
C84 O4 1.401(8) yes
C84 H842 0.972 no
C84 H841 0.963 no
C84 H843 0.967 no
C178 C179 1.391(8) yes
C178 C183 1.374(8) yes
C179 C180 1.388(8) yes
C179 H1791 0.930 no
C180 C181 1.388(8) yes
C180 H1801 0.935 no
C181 C182 1.404(9) yes
C181 O104 1.365(8) yes
C182 C183 1.381(8) yes
C182 H1821 0.930 no
C183 H1831 0.929 no
C184 O104 1.396(9) yes
C184 H1841 0.967 no
C184 H1842 0.964 no
C184 H1843 0.969 no
N8 O5 1.291(8) yes
N8 O6 1.225(7) yes
N8 O7 1.214(6) yes
N9 O8 1.295(7) yes
N9 O9 1.192(7) yes
N9 O10 1.169(7) yes
C85 Cl1 1.738(5) yes
C85 Cl2 1.743(5) yes
C85 Cl3 1.742(5) yes
C85 H851 0.950 no
C87 C88 1.487(9) yes
C87 H871 0.961 no
C87 H872 0.962 no
C87 H873 0.960 no
C88 C89 1.351(9) yes
C88 C93 1.362(9) yes
C89 C90 1.358(9) yes
C89 H891 0.932 no
C90 C91 1.352(9) yes
C90 H901 0.927 no
C91 C92 1.355(9) yes
C91 H911 0.920 no
C92 C93 1.355(9) yes
C92 H921 0.933 no
C93 H931 0.933 no
C187 C188 1.471(10) yes
C187 H1871 0.950 no
C187 H1872 0.950 no
C187 H1873 0.950 no
C188 C189 1.364(9) yes
C188 C193 1.349(9) yes
C189 C190 1.355(9) yes
C189 H1891 0.929 no
C190 C191 1.359(9) yes
C190 H1901 0.927 no
C191 C192 1.359(9) yes
C191 H1911 0.928 no
C192 C193 1.352(9) yes
C192 H1921 0.931 no
C193 H1931 0.928 no

loop_
_geom_hbond_atom_site_label_D
_geom_hbond_atom_site_label_H
_geom_hbond_atom_site_label_A
_geom_hbond_site_symmetry_A
_geom_hbond_angle_DHA
_geom_hbond_distance_DH
_geom_hbond_distance_HA
_geom_hbond_distance_DA
_geom_hbond_publ_flag
C7 H71 O10 2_656 120.7(2) 0.941 2.489 3.077(14) yes
C8 H81 O10 2_656 120.2(3) 0.946 2.475 3.062(14) yes
C9 H91 O4 1_655 152.7(2) 0.937 2.598 3.457(14) yes
C10 H101 O1 2_655 142.98(16) 0.941 2.385 3.187(14) yes
C14 H141 O9 2_556 168.4(2) 0.936 2.322 3.244(14) yes
C17 H171 O9 2_556 172.9(2) 0.930 2.341 3.265(14) yes
C18 H181 O6 2_555 140.2(2) 0.939 2.577 3.352(14) yes
C19 H191 O5 2_555 136.6(2) 0.918 2.557 3.286(14) yes
C24 H241 O7 . 165.86(16) 0.943 2.429 3.351(14) yes
C27 H271 O7 . 175.54(15) 0.939 2.453 3.390(14) yes
C28 H281 O2 1_445 162.59(19) 0.938 2.173 3.082(14) yes
C42 H421 O8 2_655 167.07(18) 0.950 2.563 3.495(14) yes
C45 H451 O7 1_665 141.25(19) 0.947 2.493 3.286(14) yes
C57 H571 C38 . 131.48(18) 0.980 2.412 3.148(14) yes
C68 H681 O8 . 172.24(17) 0.942 2.483 3.418(14) yes
C70 H701 O9 . 159.50(19) 0.971 2.442 3.369(14) yes
C75 H751 O6 2_545 174.2(2) 0.938 2.504 3.438(14) yes
C77 H772 O9 2_546 165.1(3) 0.971 2.460 3.408(14) yes
C180 H821 C84 . 158.0(12) 1.094 2.522 3.560(14) yes
C180 H821 O104 . 148.8(16) 1.094 1.354 2.359(14) yes
C84 H842 O8 1_455 172.3(3) 0.972 2.540 3.505(14) yes
C184 H842 O8 1_455 144.9(14) 1.047 2.540 3.450(14) yes
C80 H1821 O4 . 153.0(17) 0.811 1.600 2.352(14) yes
C80 H1821 C184 . 156.8(15) 0.811 2.538 3.299(14) yes
C85 H851 C73 2_556 148.7(5) 0.950 2.485 3.333(14) yes
